data_2210370
loop_
_publ_author_name
'Li, Gong-Chun'
'Yang, Feng-Ling'

_publ_section_title
;
 4,5,6-Trimethyl-2-(phenylsulfonylamino)pyrimidine
;
_journal_issue 9
_journal_name_full 'Acta Crystallographica Section E'
_journal_page_first o4154
_journal_page_last o4155
_journal_paper_doi 10.1107/S1600536806033472
_journal_volume 62
_journal_year 2006
_chemical_formula_moiety 'C13 H15 N3 O2 S'
_chemical_formula_sum 'C13 H15 N3 O2 S'
_chemical_formula_weight 277.34
_chemical_name_systematic
;
4,5,6-trimethyl-2-((phenylsulfonyl)amino)pyrimidine
;
_space_group_IT_number 2
_symmetry_cell_setting triclinic
_symmetry_space_group_name_Hall '-P 1'
_symmetry_space_group_name_H-M 'P -1'
_atom_sites_solution_hydrogens geom
_atom_sites_solution_primary direct
_atom_sites_solution_secondary difmap
_cell_angle_alpha 83.894(4)
_cell_angle_beta 70.965(4)
_cell_angle_gamma 78.118(4)
_cell_formula_units_Z 2
_cell_length_a 7.7014(19)
_cell_length_b 8.831(2)
_cell_length_c 10.849(3)
_cell_measurement_reflns_used 1324
_cell_measurement_temperature 294(2)
_cell_measurement_theta_max 25.80
_cell_measurement_theta_min 2.36
_cell_volume 681.9(3)
_computing_cell_refinement 'SAINT (Bruker, 1999)'
_computing_data_collection 'SMART (Bruker, 1999)'
_computing_data_reduction SAINT
_computing_molecular_graphics 'SHELXTL (Bruker, 1999)'
_computing_publication_material SHELXTL
_computing_structure_refinement 'SHELXL97 (Sheldrick, 1997)'
_computing_structure_solution 'SHELXS97 (Sheldrick, 1990)'
_diffrn_ambient_temperature 294(2)
_diffrn_measured_fraction_theta_full 0.995
_diffrn_measured_fraction_theta_max 0.995
_diffrn_measurement_device_type 'Bruker SMART CCD area-detector'
_diffrn_measurement_method '\f and \w scans'
_diffrn_radiation_monochromator graphite
_diffrn_radiation_source 'fine-focus sealed tube'
_diffrn_radiation_type MoK\a
_diffrn_radiation_wavelength 0.71073
_diffrn_reflns_av_R_equivalents 0.0182
_diffrn_reflns_av_sigmaI/netI 0.0394
_diffrn_reflns_limit_h_max 9
_diffrn_reflns_limit_h_min -4
_diffrn_reflns_limit_k_max 10
_diffrn_reflns_limit_k_min -10
_diffrn_reflns_limit_l_max 12
_diffrn_reflns_limit_l_min -12
_diffrn_reflns_number 3506
_diffrn_reflns_theta_full 25.01
_diffrn_reflns_theta_max 25.01
_diffrn_reflns_theta_min 1.99
_diffrn_standards_decay_% 0
_diffrn_standards_interval_count 0
_diffrn_standards_interval_time 0
_diffrn_standards_number 0
_exptl_absorpt_coefficient_mu 0.239
_exptl_absorpt_correction_T_max 0.9673
_exptl_absorpt_correction_T_min 0.9538
_exptl_absorpt_correction_type multi-scan
_exptl_absorpt_process_details '(SADABS, Sheldrick, 1996)'
_exptl_crystal_colour colourless
_exptl_crystal_density_diffrn 1.351
_exptl_crystal_density_method 'not measured'
_exptl_crystal_description prism
_exptl_crystal_F_000 292
_exptl_crystal_size_max 0.20
_exptl_crystal_size_mid 0.18
_exptl_crystal_size_min 0.14
_refine_diff_density_max 0.273
_refine_diff_density_min -0.268
_refine_ls_extinction_method none
_refine_ls_goodness_of_fit_ref 1.058
_refine_ls_hydrogen_treatment constr
_refine_ls_matrix_type full
_refine_ls_number_parameters 175
_refine_ls_number_reflns 2399
_refine_ls_number_restraints 0
_refine_ls_restrained_S_all 1.058
_refine_ls_R_factor_all 0.0672
_refine_ls_R_factor_gt 0.0441
_refine_ls_shift/su_max 0.002
_refine_ls_shift/su_mean 0.000
_refine_ls_structure_factor_coef Fsqd
_refine_ls_weighting_details 'calc w=1/[\s^2^(Fo^2^)+(0.0691P)^2^+0.0938P] where P=(Fo^2^+2Fc^2^)/3'
_refine_ls_weighting_scheme calc
_refine_ls_wR_factor_gt 0.1146
_refine_ls_wR_factor_ref 0.1301
_reflns_number_gt 1743
_reflns_number_total 2399
_reflns_threshold_expression >2sigma(I)
_cod_data_source_file sg2049.cif
_cod_data_source_block I
_cod_depositor_comments
;
The following automatic conversions were performed:
'_symmetry_cell_setting' value 'Triclinic' changed to 'triclinic'
according to '/home/saulius/struct/CIF-dictionaries/cif_core.dic'
dictionary named 'cif_core.dic' version 2.4.1 from 2010-06-29.

Automatic conversion script
Id: cif_fix_enum 1527 2010-12-29 10:47:43Z saulius 

The following automatic conversions were performed:

'_symmetry_cell_setting' value 'Triclinic' changed to 'triclinic'
according to /home/saulius/struct/CIF-dictionaries/cif_core.dic
dictionary named 'cif_core.dic' version 2.4.1 from 2010-06-29.

Automatic conversion script
Id: cif_fix_values 1715 2011-07-08 13:25:40Z adriana 
;
_cod_original_cell_volume 682.0(3)
_cod_original_sg_symbol_H-M P-1
_cod_database_code 2210370
_cod_database_fobs_code 2210370

loop_
_symmetry_equiv_pos_as_xyz
'x, y, z'
'-x, -y, -z'

loop_
_atom_site_type_symbol
_atom_site_label
_atom_site_fract_x
_atom_site_fract_y
_atom_site_fract_z
_atom_site_U_iso_or_equiv
_atom_site_adp_type
_atom_site_calc_flag
_atom_site_refinement_flags
_atom_site_occupancy
S S1 1.07613(9) 0.78899(8) 0.62198(6) 0.0438(2) Uani d . 1
O O1 1.1554(2) 0.8495(2) 0.49195(16) 0.0524(5) Uani d . 1
O O2 1.1969(2) 0.6942(2) 0.68558(18) 0.0579(5) Uani d . 1
N N1 0.9694(3) 0.9444(2) 0.70339(19) 0.0481(6) Uani d . 1
H H1 0.9719 1.0314 0.6595 0.058 Uiso calc R 1
N N2 0.8650(3) 0.8177(3) 0.9053(2) 0.0503(6) Uani d . 1
N N3 0.8026(3) 1.0927(2) 0.8792(2) 0.0469(5) Uani d . 1
C C1 0.9028(3) 0.6874(3) 0.6210(2) 0.0383(6) Uani d . 1
C C2 0.7814(4) 0.7509(3) 0.5519(2) 0.0469(6) Uani d . 1
H H2 0.7909 0.8460 0.5067 0.056 Uiso calc R 1
C C3 0.6460(4) 0.6710(3) 0.5510(3) 0.0558(7) Uani d . 1
H H3 0.5624 0.7126 0.5054 0.067 Uiso calc R 1
C C4 0.6340(4) 0.5305(3) 0.6171(3) 0.0567(8) Uani d . 1
H H4 0.5422 0.4772 0.6160 0.068 Uiso calc R 1
C C5 0.7557(4) 0.4677(3) 0.6847(3) 0.0580(8) Uani d . 1
H H5 0.7474 0.3718 0.7285 0.070 Uiso calc R 1
C C6 0.8914(4) 0.5473(3) 0.6876(3) 0.0515(7) Uani d . 1
H H6 0.9737 0.5061 0.7342 0.062 Uiso calc R 1
C C7 0.8741(3) 0.9506(3) 0.8377(2) 0.0428(6) Uani d . 1
C C8 0.7745(4) 0.8295(3) 1.0347(3) 0.0523(7) Uani d . 1
C C9 0.6961(4) 0.9712(3) 1.0911(2) 0.0505(7) Uani d . 1
C C10 0.7131(4) 1.1018(3) 1.0084(3) 0.0505(7) Uani d . 1
C C11 0.7637(6) 0.6790(4) 1.1117(3) 0.0920(12) Uani d . 1
H H11A 0.8223 0.5949 1.0542 0.138 Uiso calc R 1
H H11B 0.6351 0.6715 1.1549 0.138 Uiso calc R 1
H H11C 0.8268 0.6738 1.1756 0.138 Uiso calc R 1
C C12 0.5963(5) 0.9816(4) 1.2355(3) 0.0763(10) Uani d . 1
H H12A 0.5454 1.0880 1.2560 0.114 Uiso calc R 1
H H12B 0.6828 0.9401 1.2826 0.114 Uiso calc R 1
H H12C 0.4970 0.9232 1.2599 0.114 Uiso calc R 1
C C13 0.6350(5) 1.2629(4) 1.0559(3) 0.0779(10) Uani d . 1
H H13A 0.6552 1.3361 0.9830 0.117 Uiso calc R 1
H H13B 0.6964 1.2835 1.1148 0.117 Uiso calc R 1
H H13C 0.5034 1.2721 1.1005 0.117 Uiso calc R 1

loop_
_atom_site_aniso_label
_atom_site_aniso_U_11
_atom_site_aniso_U_22
_atom_site_aniso_U_33
_atom_site_aniso_U_12
_atom_site_aniso_U_13
_atom_site_aniso_U_23
S1 0.0397(4) 0.0513(4) 0.0389(4) -0.0098(3) -0.0079(3) -0.0062(3)
O1 0.0484(11) 0.0624(12) 0.0404(10) -0.0177(9) -0.0005(8) -0.0036(9)
O2 0.0466(11) 0.0728(13) 0.0567(12) -0.0040(10) -0.0221(9) -0.0072(10)
N1 0.0613(14) 0.0438(12) 0.0365(12) -0.0160(10) -0.0074(10) -0.0032(10)
N2 0.0606(14) 0.0485(13) 0.0400(12) -0.0097(11) -0.0129(11) -0.0029(10)
N3 0.0565(14) 0.0459(13) 0.0408(12) -0.0104(10) -0.0157(10) -0.0086(10)
C1 0.0382(13) 0.0396(13) 0.0330(13) -0.0043(11) -0.0057(11) -0.0070(11)
C2 0.0460(15) 0.0464(15) 0.0469(15) -0.0098(12) -0.0133(12) 0.0029(12)
C3 0.0502(17) 0.0651(19) 0.0551(17) -0.0126(14) -0.0190(14) -0.0033(15)
C4 0.0547(17) 0.0624(19) 0.0547(17) -0.0238(14) -0.0079(14) -0.0137(15)
C5 0.072(2) 0.0418(15) 0.0559(18) -0.0180(14) -0.0094(16) -0.0017(13)
C6 0.0601(18) 0.0457(15) 0.0475(16) -0.0034(13) -0.0191(13) -0.0023(13)
C7 0.0450(15) 0.0522(16) 0.0354(14) -0.0134(12) -0.0144(11) -0.0044(12)
C8 0.0559(17) 0.0596(17) 0.0407(15) -0.0109(13) -0.0152(13) 0.0014(13)
C9 0.0477(16) 0.0680(18) 0.0370(14) -0.0081(13) -0.0152(12) -0.0061(14)
C10 0.0497(16) 0.0597(17) 0.0475(16) -0.0045(13) -0.0218(13) -0.0148(14)
C11 0.128(3) 0.074(2) 0.058(2) -0.017(2) -0.014(2) 0.0120(18)
C12 0.078(2) 0.100(3) 0.0438(18) -0.0098(19) -0.0103(16) -0.0127(17)
C13 0.099(3) 0.067(2) 0.062(2) 0.0071(18) -0.0247(19) -0.0247(17)

loop_
_atom_type_symbol
_atom_type_description
_atom_type_scat_dispersion_real
_atom_type_scat_dispersion_imag
_atom_type_scat_source
C C 0.0033 0.0016 'International Tables Vol C Tables 4.2.6.8 and 6.1.1.4'
H H 0.0000 0.0000 'International Tables Vol C Tables 4.2.6.8 and 6.1.1.4'
N N 0.0061 0.0033 'International Tables Vol C Tables 4.2.6.8 and 6.1.1.4'
O O 0.0106 0.0060 'International Tables Vol C Tables 4.2.6.8 and 6.1.1.4'
S S 0.1246 0.1234 'International Tables Vol C Tables 4.2.6.8 and 6.1.1.4'

loop_
_geom_angle_atom_site_label_1
_geom_angle_atom_site_label_2
_geom_angle_atom_site_label_3
_geom_angle
_geom_angle_publ_flag
O2 S1 O1 118.78(11) yes
O2 S1 N1 110.06(11) yes
O1 S1 N1 103.20(11) yes
O2 S1 C1 108.88(12) yes
O1 S1 C1 108.30(11) yes
N1 S1 C1 106.96(11) yes
C7 N1 S1 126.63(19) yes
C7 N1 H1 116.7 ?
S1 N1 H1 116.7 ?
C7 N2 C8 115.1(2) ?
C7 N3 C10 115.3(2) ?
C6 C1 C2 121.4(2) ?
C6 C1 S1 119.7(2) ?
C2 C1 S1 118.91(19) ?
C3 C2 C1 118.8(2) ?
C3 C2 H2 120.6 ?
C1 C2 H2 120.6 ?
C4 C3 C2 120.2(3) ?
C4 C3 H3 119.9 ?
C2 C3 H3 119.9 ?
C5 C4 C3 120.7(3) ?
C5 C4 H4 119.7 ?
C3 C4 H4 119.7 ?
C4 C5 C6 119.9(3) ?
C4 C5 H5 120.1 ?
C6 C5 H5 120.1 ?
C1 C6 C5 119.1(3) ?
C1 C6 H6 120.4 ?
C5 C6 H6 120.4 ?
N2 C7 N3 128.6(2) ?
N2 C7 N1 117.2(2) ?
N3 C7 N1 114.2(2) ?
N2 C8 C9 122.1(3) ?
N2 C8 C11 115.3(3) ?
C9 C8 C11 122.6(3) ?
C8 C9 C10 116.8(2) ?
C8 C9 C12 121.2(3) ?
C10 C9 C12 122.0(3) ?
N3 C10 C9 122.1(2) ?
N3 C10 C13 115.3(3) ?
C9 C10 C13 122.6(3) ?
C8 C11 H11A 109.5 ?
C8 C11 H11B 109.5 ?
H11A C11 H11B 109.5 ?
C8 C11 H11C 109.5 ?
H11A C11 H11C 109.5 ?
H11B C11 H11C 109.5 ?
C9 C12 H12A 109.5 ?
C9 C12 H12B 109.5 ?
H12A C12 H12B 109.5 ?
C9 C12 H12C 109.5 ?
H12A C12 H12C 109.5 ?
H12B C12 H12C 109.5 ?
C10 C13 H13A 109.5 ?
C10 C13 H13B 109.5 ?
H13A C13 H13B 109.5 ?
C10 C13 H13C 109.5 ?
H13A C13 H13C 109.5 ?
H13B C13 H13C 109.5 ?

loop_
_geom_bond_atom_site_label_1
_geom_bond_atom_site_label_2
_geom_bond_distance
_geom_bond_publ_flag
S1 O2 1.4202(19) yes
S1 O1 1.4354(18) yes
S1 N1 1.630(2) yes
S1 C1 1.758(2) yes
N1 C7 1.403(3) yes
N1 H1 0.8600 yes
N2 C7 1.318(3) yes
N2 C8 1.353(3) ?
N3 C7 1.325(3) yes
N3 C10 1.348(3) ?
C1 C6 1.369(4) ?
C1 C2 1.379(3) ?
C2 C3 1.377(4) ?
C2 H2 0.9300 ?
C3 C4 1.371(4) ?
C3 H3 0.9300 ?
C4 C5 1.368(4) ?
C4 H4 0.9300 ?
C5 C6 1.384(4) ?
C5 H5 0.9300 ?
C6 H6 0.9300 ?
C8 C9 1.384(4) ?
C8 C11 1.496(4) ?
C9 C10 1.385(4) ?
C9 C12 1.506(4) ?
C10 C13 1.501(4) ?
C11 H11A 0.9600 ?
C11 H11B 0.9600 ?
C11 H11C 0.9600 ?
C12 H12A 0.9600 ?
C12 H12B 0.9600 ?
C12 H12C 0.9600 ?
C13 H13A 0.9600 ?
C13 H13B 0.9600 ?
C13 H13C 0.9600 ?

loop_
_geom_torsion_atom_site_label_1
_geom_torsion_atom_site_label_2
_geom_torsion_atom_site_label_3
_geom_torsion_atom_site_label_4
_geom_torsion
_geom_torsion_publ_flag
O2 S1 N1 C7 -49.7(2) yes
O1 S1 N1 C7 -177.4(2) ?
C1 S1 N1 C7 68.5(2) yes
O2 S1 C1 C6 6.4(2) ?
O1 S1 C1 C6 136.9(2) yes
N1 S1 C1 C6 -112.5(2) yes
O2 S1 C1 C2 -173.18(18) yes
O1 S1 C1 C2 -42.7(2) yes
N1 S1 C1 C2 67.9(2) yes
C6 C1 C2 C3 0.3(4) ?
S1 C1 C2 C3 179.86(19) ?
C1 C2 C3 C4 -0.5(4) ?
C2 C3 C4 C5 0.0(4) ?
C3 C4 C5 C6 0.6(4) ?
C2 C1 C6 C5 0.3(4) ?
S1 C1 C6 C5 -179.20(19) ?
C4 C5 C6 C1 -0.8(4) ?
C8 N2 C7 N3 -1.8(4) ?
C8 N2 C7 N1 178.9(2) ?
C10 N3 C7 N2 1.9(4) ?
C10 N3 C7 N1 -178.9(2) ?
S1 N1 C7 N2 -1.8(3) yes
S1 N1 C7 N3 178.85(17) ?
C7 N2 C8 C9 0.5(4) ?
C7 N2 C8 C11 179.9(3) ?
N2 C8 C9 C10 0.5(4) ?
C11 C8 C9 C10 -178.8(3) ?
N2 C8 C9 C12 -179.9(3) ?
C11 C8 C9 C12 0.8(5) ?
C7 N3 C10 C9 -0.6(4) ?
C7 N3 C10 C13 179.0(2) ?
C8 C9 C10 N3 -0.5(4) ?
C12 C9 C10 N3 179.9(2) ?
C8 C9 C10 C13 180.0(3) ?
C12 C9 C10 C13 0.4(4) ?

loop_
_cod_related_entry_id
_cod_related_entry_database
_cod_related_entry_code
1 ChemSpider 21127425
